data_9013662
loop_
_publ_author_name
'Mills, S. J.'
'Kolitsch, U.'
'Miyawaki, R.'
'Groat, L. A.'
'Poirier, G.'

_publ_section_title
;
 Joelbruggerite, Pb3Zn3(Sb,Te)As2O13(OH,O), the Sb5+ analog of dugganite,
 from the Black Pine mine, Montana
;
_journal_name_full 'American Mineralogist'
_journal_page_first 1012
_journal_page_last 1017
_journal_paper_doi 10.2138/am.2009.3141
_journal_volume 94
_journal_year 2009
_chemical_compound_source 'the Black Pine mine, Montana, USA'
_chemical_formula_sum 'As2 O14 Pb3 Sb0.57 Te0.43 Zn3'
_chemical_name_mineral Joelbruggerite
_space_group_IT_number 150
_symmetry_space_group_name_Hall 'P 3 2"'
_symmetry_space_group_name_H-M 'P 3 2 1'
_cell_angle_alpha 90
_cell_angle_beta 90
_cell_angle_gamma 120
_cell_length_a 8.4803
_cell_length_b 8.4803
_cell_length_c 5.2334
_cell_formula_units_Z 1
_cell_volume 325.939
_database_code_amcsd 0004959
_exptl_crystal_density_diffrn 6.704
_cod_original_formula_sum 'Pb3 (Sb.57 Te.43) Zn3 As2 O14'
_cod_database_code 9013662

loop_
_space_group_symop_operation_xyz
x,y,z
y,x,-z
-y,x-y,z
-x,-x+y,-z
-x+y,-x,z
x-y,-y,-z

loop_
_atom_site_aniso_label
_atom_site_aniso_U_11
_atom_site_aniso_U_22
_atom_site_aniso_U_33
_atom_site_aniso_U_12
_atom_site_aniso_U_13
_atom_site_aniso_U_23
Pb 0.03090 0.02700 0.01910 0.01350 -0.00121 -0.00240
Sb 0.02260 0.02260 0.00930 0.01130 0.00000 0.00000
Te 0.02260 0.02260 0.00930 0.01130 0.00000 0.00000
Zn 0.02150 0.03330 0.01580 0.01070 -0.00030 -0.00010
As 0.01880 0.01880 0.02700 0.00940 0.00000 0.00000
O1 0.04300 0.04300 0.03000 0.01800 -0.00100 0.01200
O2 0.05600 0.05500 0.03800 0.01500 0.00700 0.00000
O3 0.02400 0.02400 0.02100 0.01200 0.00000 0.00000

loop_
_atom_site_label
_atom_site_fract_x
_atom_site_fract_y
_atom_site_fract_z
_atom_site_occupancy
_atom_site_U_iso_or_equiv
Pb 0.40396 0.00000 0.00000 1.00000 0.02610
Sb 0.00000 0.00000 0.00000 0.57000 0.01820
Te 0.00000 0.00000 0.00000 0.43000 0.01820
Zn 0.00000 -0.24500 0.50000 1.00000 0.02480
As 0.33333 0.66667 0.47380 1.00000 0.02150
O1 -0.12700 -0.21800 0.21200 1.00000 0.04000
O2 -0.20200 -0.46000 0.66900 1.00000 0.05500
O3 0.33333 0.66667 -0.20400 1.00000 0.02300

loop_
_cod_related_entry_id
_cod_related_entry_database
_cod_related_entry_code
1 AMCSD 0004959
